data_7049696
loop_
_publ_author_name
'Mohan, Midhun'
'Rajak, Sanil'
'Tremblay, Alexandre A.'
'Maris, Thierry'
'Duong, Adam'

_publ_section_title
;
 Syntheses of mono and bimetallic cyamelurate polymers with reversible
 chromic behaviour.
;
_journal_issue 20
_journal_name_full 'Dalton transactions (Cambridge, England : 2003)'
_journal_page_first 7006
_journal_page_last 7014
_journal_paper_doi 10.1039/c9dt01278h
_journal_volume 48
_journal_year 2019
_chemical_formula_moiety 'C12 H10 Mn N14 O10, H12 Mn O6'
_chemical_formula_sum 'C12 H22 Mn2 N14 O16'
_chemical_formula_weight 728.31
_space_group_crystal_system triclinic
_space_group_IT_number 2
_space_group_name_Hall '-P 1'
_space_group_name_H-M_alt 'P -1'
_symmetry_space_group_name_Hall '-P 1'
_symmetry_space_group_name_H-M 'P -1'
_atom_sites_solution_hydrogens difmap
_atom_sites_solution_primary direct
_audit_creation_date 2016-06-25
_audit_creation_method
;
Olex2 1.2
(compiled 2016.02.19 svn.r3266 for OlexSys, GUI svn.r5155)
;
_audit_update_record
;
2018-09-05 deposited with the CCDC.    2019-04-15 downloaded from the CCDC.
;
_cell_angle_alpha 79.079(2)
_cell_angle_beta 81.581(2)
_cell_angle_gamma 84.507(2)
_cell_formula_units_Z 1
_cell_length_a 6.9844(4)
_cell_length_b 8.7175(5)
_cell_length_c 10.0198(6)
_cell_measurement_reflns_used 9185
_cell_measurement_temperature 100
_cell_measurement_theta_max 60.593
_cell_measurement_theta_min 3.945
_cell_volume 591.11(6)
_computing_cell_refinement
;
SAINT (2013) V8.37A; Integration Software for Single Crystal Data.
Bruker AXS Inc., Madison, WI 53719-1173.
;
_computing_data_collection
;
APEX 2 (2013) Bruker AXS Inc., Madison, WI 53719-1173.
;
_computing_data_reduction
;
SAINT (2013) V8.37A; Integration Software for Single Crystal Data.
Bruker AXS Inc., Madison, WI 53719-1173.
;
_computing_molecular_graphics 'Olex2 (Dolomanov et al., 2009)'
_computing_publication_material 'Olex2 (Dolomanov et al., 2009)'
_computing_structure_refinement 'XL (Sheldrick, 2008)'
_computing_structure_solution 'ShelXT (Sheldrick, 2015)'
_diffrn_ambient_temperature 100
_diffrn_detector 'CMOS Area detector'
_diffrn_detector_area_resol_mean 10.24
_diffrn_detector_type 'Bruker Photon 100 CMOS Detector'
_diffrn_measured_fraction_theta_full 0.996
_diffrn_measured_fraction_theta_max 0.996
_diffrn_measurement_device 'k-geometry diffractometer'
_diffrn_measurement_device_type 'Bruker Venture Metaljet'
_diffrn_measurement_method '\w and \f scans'
_diffrn_radiation_collimation 'Focusing mirrors'
_diffrn_radiation_monochromator 'Helios MX Mirror Optics'
_diffrn_radiation_probe x-ray
_diffrn_radiation_type GaK\a
_diffrn_radiation_wavelength 1.34139
_diffrn_reflns_av_R_equivalents 0.0295
_diffrn_reflns_av_unetI/netI 0.0139
_diffrn_reflns_Laue_measured_fraction_full 0.996
_diffrn_reflns_Laue_measured_fraction_max 0.996
_diffrn_reflns_limit_h_max 9
_diffrn_reflns_limit_h_min -9
_diffrn_reflns_limit_k_max 11
_diffrn_reflns_limit_k_min -11
_diffrn_reflns_limit_l_max 13
_diffrn_reflns_limit_l_min -13
_diffrn_reflns_number 32337
_diffrn_reflns_point_group_measured_fraction_full 0.996
_diffrn_reflns_point_group_measured_fraction_max 0.996
_diffrn_reflns_theta_full 53.594
_diffrn_reflns_theta_max 60.579
_diffrn_reflns_theta_min 3.943
_diffrn_source 'Metal Jet'
_diffrn_source_target Ga
_diffrn_source_type 'Gallium Liquid Metal Jet Source'
_exptl_absorpt_coefficient_mu 6.655
_exptl_absorpt_correction_T_max 0.5163
_exptl_absorpt_correction_T_min 0.4035
_exptl_absorpt_correction_type multi-scan
_exptl_absorpt_process_details
;
SADABS-2014/5 (Bruker,2014/5) was used for absorption correction.
wR2(int) was 0.0923 before and 0.0415 after correction.
The Ratio of minimum to maximum transmission is 0.7815.
The \l/2 correction factor is 0.00150.
;
_exptl_crystal_colour 'clear light yellow'
_exptl_crystal_colour_lustre clear
_exptl_crystal_colour_modifier light
_exptl_crystal_colour_primary yellow
_exptl_crystal_density_diffrn 2.046
_exptl_crystal_description block
_exptl_crystal_F_000 370
_exptl_crystal_recrystallization_method 'crystallized in H2O'
_exptl_crystal_size_max 0.12
_exptl_crystal_size_mid 0.11
_exptl_crystal_size_min 0.06
_refine_diff_density_max 0.472
_refine_diff_density_min -0.264
_refine_diff_density_rms 0.062
_refine_ls_extinction_method none
_refine_ls_goodness_of_fit_ref 1.115
_refine_ls_hydrogen_treatment refall
_refine_ls_matrix_type full
_refine_ls_number_parameters 246
_refine_ls_number_reflns 2698
_refine_ls_number_restraints 0
_refine_ls_restrained_S_all 1.115
_refine_ls_R_factor_all 0.0219
_refine_ls_R_factor_gt 0.0215
_refine_ls_shift/su_max 0.000
_refine_ls_shift/su_mean 0.000
_refine_ls_structure_factor_coef Fsqd
_refine_ls_weighting_details 'w=1/[\s^2^(Fo^2^)+(0.0406P)^2^+0.1739P] where P=(Fo^2^+2Fc^2^)/3'
_refine_ls_weighting_scheme calc
_refine_ls_wR_factor_gt 0.0633
_refine_ls_wR_factor_ref 0.0639
_reflns_Friedel_coverage 0.000
_reflns_number_gt 2632
_reflns_number_total 2698
_reflns_threshold_expression 'I > 2\s(I)'
_cod_data_source_file c9dt01278h2.cif
_cod_data_source_block adam832
_cod_depositor_comments
;
The following automatic conversions were performed:

'_diffrn_radiation_probe' value 'X-ray' changed to 'x-ray' according
to
/home/data/users/saulius/crontab/automatic-downloads/rss-feeds/RSC/lib/dictionaries/cif_core.dic
dictionary named 'cif_core.dic' version 2.4.2 from 2011-04-26.

Automatic conversion script
Id: cif_fix_values 4973 2017-02-22 13:04:09Z antanas 

 Adding full bibliography for 7049694--7049700.cif.
;
_cod_database_code 7049696
_shelx_space_group_comment
;
The symmetry employed for this shelxl refinement is uniquely defined
by the following loop, which should always be used as a source of
symmetry information in preference to the above space-group names.
They are only intended as comments.
;
_shelx_estimated_absorpt_t_max 0.691
_shelx_estimated_absorpt_t_min 0.502
_olex2_refinement_description
;
;
_shelx_shelxl_version_number 2014/7
_olex2_date_sample_data_collection 2016-05-18
_olex2_date_sample_submission 2016-05-16
_olex2_exptl_crystal_mounting_method 'mounted on a Mitegen Cryoloop'
_olex2_submission_special_instructions 'No special instructions were received'

loop_
_space_group_symop_operation_xyz
'x, y, z'
'-x, -y, -z'

loop_
_atom_site_label
_atom_site_type_symbol
_atom_site_fract_x
_atom_site_fract_y
_atom_site_fract_z
_atom_site_U_iso_or_equiv
_atom_site_adp_type
_atom_site_occupancy
_atom_site_site_symmetry_order
_atom_site_calc_flag
_atom_site_refinement_flags_posn
_atom_site_refinement_flags_adp
_atom_site_refinement_flags_occupancy
Mn1 Mn 0.5000 1.0000 1.0000 0.00995(8) Uani 1 2 d S T P
Mn2 Mn 1.0000 0.5000 0.0000 0.01070(8) Uani 1 2 d S T P
O1 O 0.46138(12) 0.80124(9) 0.89871(8) 0.01267(17) Uani 1 1 d . . .
O2 O 0.96215(12) 1.01445(9) 0.26334(8) 0.01676(17) Uani 1 1 d . . .
O3 O 0.73348(12) 0.25525(8) 0.49011(8) 0.01564(19) Uani 1 1 d . . .
O4 O 0.19481(12) 1.05935(10) 1.02310(9) 0.01596(18) Uani 1 1 d . . .
H4A H 0.136(3) 1.131(3) 0.978(2) 0.038(5) Uiso 1 1 d . . .
H4B H 0.127(3) 1.033(2) 1.099(2) 0.030(5) Uiso 1 1 d . . .
O5 O 0.54894(15) 1.14836(11) 0.80302(9) 0.0194(2) Uani 1 1 d . . .
H5A H 0.562(3) 1.239(3) 0.762(2) 0.031(5) Uiso 1 1 d . . .
H5B H 0.575(3) 1.095(3) 0.746(2) 0.036(5) Uiso 1 1 d . . .
O6 O 0.99813(13) 0.34900(10) 0.20091(9) 0.01371(17) Uani 1 1 d . . .
H6A H 0.965(3) 0.262(3) 0.224(2) 0.030(5) Uiso 1 1 d . . .
H6B H 0.947(3) 0.394(3) 0.259(2) 0.029(5) Uiso 1 1 d . . .
O7 O 1.08720(13) 0.69474(10) 0.08185(9) 0.01566(18) Uani 1 1 d . . .
H7A H 1.034(3) 0.709(2) 0.176(2) 0.043(6) Uiso 1 1 d . . .
H7B H 1.196(3) 0.732(2) 0.048(2) 0.043(5) Uiso 1 1 d . . .
O8 O 1.29264(12) 0.42040(10) -0.06330(9) 0.01479(17) Uani 1 1 d . . .
H8A H 1.365(3) 0.361(2) -0.011(2) 0.031(5) Uiso 1 1 d . . .
H8B H 1.371(3) 0.478(2) -0.118(2) 0.026(5) Uiso 1 1 d . . .
N1 N 0.60849(13) 0.88410(10) 0.68198(9) 0.01225(18) Uani 1 1 d . . .
N2 N 0.78302(13) 0.94690(10) 0.46787(9) 0.01260(18) Uani 1 1 d . . .
H2 H 0.767(2) 1.059(2) 0.4793(17) 0.022(4) Uiso 1 1 d . . .
N3 N 0.53536(13) 0.61635(10) 0.76581(9) 0.01195(18) Uani 1 1 d . . .
N4 N 0.71745(13) 0.68885(10) 0.54887(9) 0.01037(18) Uani 1 1 d . . .
N5 N 0.90579(13) 0.75580(10) 0.33126(9) 0.01241(18) Uani 1 1 d . . .
N6 N 0.63481(14) 0.42894(10) 0.63154(9) 0.01253(18) Uani 1 1 d . . .
N7 N 0.82845(13) 0.50011(11) 0.41101(9) 0.01214(18) Uani 1 1 d . . .
C1 C 0.53315(15) 0.76690(12) 0.78389(11) 0.0111(2) Uani 1 1 d . . .
C2 C 0.69901(16) 0.84132(13) 0.57027(11) 0.0099(2) Uani 1 1 d . . .
C3 C 0.88799(16) 0.90749(13) 0.34836(12) 0.0113(2) Uani 1 1 d . . .
C4 C 0.62761(16) 0.57514(13) 0.65080(11) 0.0099(2) Uani 1 1 d . . .
C5 C 0.81903(16) 0.64703(13) 0.42726(11) 0.0099(2) Uani 1 1 d . . .
C6 C 0.73246(16) 0.39189(12) 0.51086(11) 0.0117(2) Uani 1 1 d . . .

loop_
_atom_site_aniso_label
_atom_site_aniso_U_11
_atom_site_aniso_U_22
_atom_site_aniso_U_33
_atom_site_aniso_U_23
_atom_site_aniso_U_13
_atom_site_aniso_U_12
Mn1 0.01279(13) 0.00776(12) 0.00896(13) -0.00209(9) 0.00146(9) -0.00217(8)
Mn2 0.01359(13) 0.00910(13) 0.00921(13) -0.00182(9) 0.00038(9) -0.00222(9)
O1 0.0169(4) 0.0110(4) 0.0104(4) -0.0036(3) 0.0007(3) -0.0028(3)
O2 0.0225(4) 0.0115(4) 0.0147(4) -0.0019(3) 0.0042(3) -0.0044(3)
O3 0.0248(5) 0.0077(4) 0.0146(4) -0.0034(3) -0.0010(3) -0.0018(3)
O4 0.0142(4) 0.0170(4) 0.0143(4) 0.0003(3) 0.0011(3) 0.0001(3)
O5 0.0362(5) 0.0085(4) 0.0108(4) -0.0014(3) 0.0049(3) -0.0014(3)
O6 0.0199(4) 0.0097(4) 0.0105(4) -0.0018(3) 0.0020(3) -0.0022(3)
O7 0.0190(4) 0.0144(4) 0.0146(4) -0.0046(3) 0.0000(3) -0.0057(3)
O8 0.0136(4) 0.0131(4) 0.0147(4) 0.0027(3) 0.0013(3) -0.0010(3)
N1 0.0152(4) 0.0097(4) 0.0117(4) -0.0026(3) 0.0001(3) -0.0018(3)
N2 0.0172(4) 0.0082(4) 0.0119(4) -0.0025(3) 0.0014(3) -0.0021(3)
N3 0.0149(4) 0.0097(4) 0.0111(4) -0.0020(3) -0.0001(3) -0.0022(3)
N4 0.0130(4) 0.0082(4) 0.0099(4) -0.0023(3) -0.0003(3) -0.0016(3)
N5 0.0150(4) 0.0108(4) 0.0114(4) -0.0028(3) 0.0002(3) -0.0021(3)
N6 0.0165(4) 0.0093(4) 0.0116(4) -0.0020(3) -0.0004(3) -0.0020(3)
N7 0.0148(4) 0.0107(4) 0.0111(4) -0.0027(3) -0.0011(3) -0.0012(3)
C1 0.0116(5) 0.0108(5) 0.0111(5) -0.0023(4) -0.0016(4) -0.0011(4)
C2 0.0112(5) 0.0085(5) 0.0105(5) -0.0021(4) -0.0018(4) -0.0013(4)
C3 0.0124(5) 0.0116(5) 0.0098(5) -0.0022(4) -0.0003(4) -0.0020(4)
C4 0.0103(5) 0.0098(5) 0.0094(5) -0.0004(4) -0.0016(4) -0.0018(4)
C5 0.0097(5) 0.0113(5) 0.0093(5) -0.0028(4) -0.0017(4) -0.0004(4)
C6 0.0134(5) 0.0101(5) 0.0120(5) -0.0019(4) -0.0030(4) -0.0001(4)

loop_
_atom_type_symbol
_atom_type_description
_atom_type_scat_dispersion_real
_atom_type_scat_dispersion_imag
_atom_type_scat_source
C C 0.0140 0.0070 'International Tables Vol C Tables 4.2.6.8 and 6.1.1.4'
H H 0.0000 0.0000 'International Tables Vol C Tables 4.2.6.8 and 6.1.1.4'
N N 0.0240 0.0130 'International Tables Vol C Tables 4.2.6.8 and 6.1.1.4'
O O 0.0390 0.0240 'International Tables Vol C Tables 4.2.6.8 and 6.1.1.4'
Mn Mn -0.0160 2.2330 'International Tables Vol C Tables 4.2.6.8 and 6.1.1.4'

loop_
_geom_angle_atom_site_label_1
_geom_angle_atom_site_label_2
_geom_angle_atom_site_label_3
_geom_angle
_geom_angle_site_symmetry_1
_geom_angle_site_symmetry_3
O1 Mn1 O1 180.0 2_677 .
O4 Mn1 O1 88.99(3) . 2_677
O4 Mn1 O1 91.02(3) 2_677 2_677
O4 Mn1 O1 91.01(3) . .
O4 Mn1 O1 88.99(3) 2_677 .
O4 Mn1 O4 180.0 . 2_677
O4 Mn1 O5 93.41(4) 2_677 2_677
O4 Mn1 O5 93.41(4) . .
O4 Mn1 O5 86.59(4) 2_677 .
O4 Mn1 O5 86.59(4) . 2_677
O5 Mn1 O1 89.92(3) . .
O5 Mn1 O1 90.08(3) 2_677 .
O5 Mn1 O1 89.92(3) 2_677 2_677
O5 Mn1 O1 90.08(3) . 2_677
O5 Mn1 O5 180.0 . 2_677
O6 Mn2 O6 180.0 . 2_765
O6 Mn2 O7 89.41(3) . 2_765
O6 Mn2 O7 90.59(3) . .
O6 Mn2 O7 90.59(3) 2_765 2_765
O6 Mn2 O7 89.41(3) 2_765 .
O7 Mn2 O7 180.0 . 2_765
O8 Mn2 O6 88.17(3) . 2_765
O8 Mn2 O6 91.83(3) 2_765 2_765
O8 Mn2 O6 88.17(3) 2_765 .
O8 Mn2 O6 91.83(3) . .
O8 Mn2 O7 93.48(3) 2_765 2_765
O8 Mn2 O7 86.52(3) . 2_765
O8 Mn2 O7 93.48(3) . .
O8 Mn2 O7 86.52(3) 2_765 .
O8 Mn2 O8 180.0 2_765 .
C1 O1 Mn1 132.06(7) . .
Mn1 O4 H4A 127.7(15) . .
Mn1 O4 H4B 120.1(14) . .
H4A O4 H4B 108(2) . .
Mn1 O5 H5A 145.5(14) . .
Mn1 O5 H5B 108.5(16) . .
H5A O5 H5B 106(2) . .
Mn2 O6 H6A 128.2(15) . .
Mn2 O6 H6B 110.3(15) . .
H6A O6 H6B 105(2) . .
Mn2 O7 H7A 119.4(12) . .
Mn2 O7 H7B 118.5(14) . .
H7A O7 H7B 117.3(18) . .
Mn2 O8 H8A 124.3(13) . .
Mn2 O8 H8B 122.7(13) . .
H8A O8 H8B 103.9(18) . .
C2 N1 C1 116.79(9) . .
C2 N2 H2 117.3(10) . .
C2 N2 C3 123.41(10) . .
C3 N2 H2 119.2(10) . .
C4 N3 C1 119.49(9) . .
C2 N4 C4 118.02(9) . .
C2 N4 C5 121.66(9) . .
C4 N4 C5 120.30(9) . .
C5 N5 C3 119.82(10) . .
C4 N6 C6 118.61(10) . .
C5 N7 C6 119.31(10) . .
O1 C1 N1 118.65(9) . .
O1 C1 N3 118.80(9) . .
N3 C1 N1 122.55(10) . .
N1 C2 N2 120.75(10) . .
N1 C2 N4 123.42(10) . .
N2 C2 N4 115.83(10) . .
O2 C3 N2 117.32(10) . .
O2 C3 N5 123.39(10) . .
N5 C3 N2 119.29(10) . .
N3 C4 N4 119.41(10) . .
N6 C4 N3 120.74(10) . .
N6 C4 N4 119.85(10) . .
N5 C5 N4 119.91(10) . .
N7 C5 N4 119.07(10) . .
N7 C5 N5 121.02(10) . .
O3 C6 N6 118.79(10) . .
O3 C6 N7 118.43(10) . .
N6 C6 N7 122.78(10) . .

loop_
_geom_bond_atom_site_label_1
_geom_bond_atom_site_label_2
_geom_bond_distance
_geom_bond_site_symmetry_2
Mn1 O1 2.2228(8) .
Mn1 O1 2.2228(8) 2_677
Mn1 O4 2.1342(9) 2_677
Mn1 O4 2.1342(9) .
Mn1 O5 2.1459(9) 2_677
Mn1 O5 2.1459(9) .
Mn2 O6 2.1856(9) .
Mn2 O6 2.1856(9) 2_765
Mn2 O7 2.1903(8) .
Mn2 O7 2.1903(8) 2_765
Mn2 O8 2.1394(9) .
Mn2 O8 2.1394(9) 2_765
O1 C1 1.2639(14) .
O2 C3 1.2352(14) .
O3 C6 1.2466(13) .
O4 H4A 0.81(2) .
O4 H4B 0.84(2) .
O5 H5A 0.82(2) .
O5 H5B 0.79(2) .
O6 H6A 0.80(2) .
O6 H6B 0.79(2) .
O7 H7A 0.99(2) .
O7 H7B 0.85(2) .
O8 H8A 0.85(2) .
O8 H8B 0.84(2) .
N1 C1 1.3833(13) .
N1 C2 1.3029(15) .
N2 H2 1.001(17) .
N2 C2 1.3467(14) .
N2 C3 1.3929(14) .
N3 C1 1.3567(13) .
N3 C4 1.3294(15) .
N4 C2 1.3770(14) .
N4 C4 1.4026(14) .
N4 C5 1.4095(14) .
N5 C3 1.3571(14) .
N5 C5 1.3361(14) .
N6 C4 1.3200(14) .
N6 C6 1.3769(14) .
N7 C5 1.3156(14) .
N7 C6 1.3811(14) .

loop_
_geom_hbond_atom_site_label_D
_geom_hbond_atom_site_label_H
_geom_hbond_atom_site_label_A
_geom_hbond_distance_DH
_geom_hbond_distance_HA
_geom_hbond_distance_DA
_geom_hbond_angle_DHA
_geom_hbond_site_symmetry_A
O4 H4B O2 0.84(2) 1.85(2) 2.6846(12) 170(2) 1_456
O5 H5A N6 0.82(2) 1.97(2) 2.7715(13) 166(2) 1_565
O5 H5B N1 0.79(2) 2.04(2) 2.7709(13) 153(2) .
O6 H6A O2 0.80(2) 2.12(2) 2.8919(12) 163(2) 1_545
O6 H6B N7 0.79(2) 1.97(2) 2.7555(13) 177(2) .
O7 H7A N5 0.99(2) 1.77(2) 2.7534(13) 169.8(18) .
O7 H7B O1 0.85(2) 2.26(2) 3.0780(12) 160.8(19) 1_654
O8 H8B N3 0.84(2) 1.86(2) 2.7055(12) 176.0(19) 1_654
N2 H2 O3 1.001(17) 1.724(17) 2.7242(11) 176.7(15) 1_565

loop_
_geom_torsion_atom_site_label_1
_geom_torsion_atom_site_label_2
_geom_torsion_atom_site_label_3
_geom_torsion_atom_site_label_4
_geom_torsion
Mn1 O1 C1 N1 -20.54(15)
Mn1 O1 C1 N3 158.72(7)
C1 N1 C2 N2 -177.54(9)
C1 N1 C2 N4 1.78(16)
C1 N3 C4 N4 -1.39(16)
C1 N3 C4 N6 178.86(10)
C2 N1 C1 O1 173.09(10)
C2 N1 C1 N3 -6.14(16)
C2 N2 C3 O2 -178.28(10)
C2 N2 C3 N5 1.04(17)
C2 N4 C4 N3 -2.69(16)
C2 N4 C4 N6 177.07(9)
C2 N4 C5 N5 2.23(15)
C2 N4 C5 N7 -178.52(10)
C3 N2 C2 N1 177.47(10)
C3 N2 C2 N4 -1.90(16)
C3 N5 C5 N4 -3.12(16)
C3 N5 C5 N7 177.64(10)
C4 N3 C1 O1 -173.23(10)
C4 N3 C1 N1 5.99(16)
C4 N4 C2 N1 2.48(16)
C4 N4 C2 N2 -178.17(9)
C4 N4 C5 N5 -179.35(9)
C4 N4 C5 N7 -0.10(16)
C4 N6 C6 O3 -177.38(10)
C4 N6 C6 N7 2.14(16)
C5 N4 C2 N1 -179.06(11)
C5 N4 C2 N2 0.29(14)
C5 N4 C4 N3 178.83(9)
C5 N4 C4 N6 -1.41(16)
C5 N5 C3 O2 -179.13(10)
C5 N5 C3 N2 1.58(16)
C5 N7 C6 O3 175.85(10)
C5 N7 C6 N6 -3.66(16)
C6 N6 C4 N3 -179.86(10)
C6 N6 C4 N4 0.39(16)
C6 N7 C5 N4 2.51(15)
C6 N7 C5 N5 -178.25(9)
